data_4346133
loop_
_publ_author_name
'Bala, Sukhen'
'Sen Bishwas, Mousumi'
'Pramanik, Bhaskar'
'Khanra, Sumit'
'Fromm, Katharina M.'
'Poddar, Pankaj'
'Mondal, Raju'

_publ_section_title
;
 Construction of Polynuclear Lanthanide (Ln = Dy(III), Tb(III), and
 Nd(III)) Cage Complexes Using Pyridine-Pyrazole-Based Ligands: Versatile
 Molecular Topologies and SMM Behavior.
;
_journal_issue 17
_journal_name_full 'Inorganic chemistry'
_journal_page_first 8197
_journal_page_last 8206
_journal_paper_doi 10.1021/acs.inorgchem.5b00334
_journal_volume 54
_journal_year 2015
_chemical_formula_sum 'C76 H80 Cl4 N28 O16 Tb8'
_chemical_formula_weight 3054.84
_space_group_IT_number 15
_space_group_name_Hall '-C 2yc'
_space_group_name_H-M_alt 'C 1 2/c 1'
_symmetry_cell_setting monoclinic
_symmetry_space_group_name_H-M 'C 1 2/c 1'
_atom_sites_solution_hydrogens geom
_atom_sites_solution_primary direct
_atom_sites_solution_secondary difmap
_audit_creation_method SHELXL-97
_cell_angle_alpha 90.00
_cell_angle_beta 101.093(2)
_cell_angle_gamma 90.00
_cell_formula_units_Z 4
_cell_length_a 24.2752(12)
_cell_length_b 20.1097(10)
_cell_length_c 24.1223(12)
_cell_measurement_reflns_used 11322
_cell_measurement_temperature 120(2)
_cell_measurement_theta_max 28.17
_cell_measurement_theta_min 2.20
_cell_volume 11555.7(10)
_computing_cell_refinement 'Bruker APEX-2'
_computing_data_collection 'Bruker APEX-2'
_computing_data_reduction 'Bruker SHELXTL'
_computing_molecular_graphics 'Bruker SHELXTL'
_computing_publication_material 'Bruker SHELXTL'
_computing_structure_refinement 'SHELXL-97 (Sheldrick, 1997)'
_computing_structure_solution 'SHELXS-97 (Sheldrick, 1990)'
_diffrn_ambient_temperature 120(2)
_diffrn_detector_area_resol_mean 8
_diffrn_measured_fraction_theta_full 0.971
_diffrn_measured_fraction_theta_max 0.971
_diffrn_measurement_device_type 'Bruker APEX-2 CCD area detector'
_diffrn_measurement_method '/w scans'
_diffrn_radiation_monochromator graphite
_diffrn_radiation_source 'fine-focus sealed tube'
_diffrn_radiation_type MoK\a
_diffrn_radiation_wavelength 0.71073
_diffrn_reflns_av_R_equivalents 0.0724
_diffrn_reflns_av_sigmaI/netI 0.0584
_diffrn_reflns_limit_h_max 32
_diffrn_reflns_limit_h_min -32
_diffrn_reflns_limit_k_max 25
_diffrn_reflns_limit_k_min -23
_diffrn_reflns_limit_l_max 30
_diffrn_reflns_limit_l_min -31
_diffrn_reflns_number 80093
_diffrn_reflns_theta_full 28.30
_diffrn_reflns_theta_max 28.30
_diffrn_reflns_theta_min 1.33
_diffrn_standards_decay_% 0
_exptl_absorpt_coefficient_mu 4.981
_exptl_absorpt_correction_T_max 0.7457
_exptl_absorpt_correction_T_min 0.4735
_exptl_absorpt_correction_type multi-scan
_exptl_absorpt_process_details 'SADABS v.2.03 (Bruker, 2001), wR2(int)=0.1579 before correction'
_exptl_crystal_colour Yellow
_exptl_crystal_density_diffrn 1.756
_exptl_crystal_density_meas ?
_exptl_crystal_density_method 'not measured'
_exptl_crystal_description Block
_exptl_crystal_F_000 5792
_exptl_crystal_size_max 0.30
_exptl_crystal_size_mid 0.24
_exptl_crystal_size_min 0.24
_refine_diff_density_max 3.573
_refine_diff_density_min -1.363
_refine_diff_density_rms 0.236
_refine_ls_extinction_method none
_refine_ls_goodness_of_fit_ref 1.047
_refine_ls_hydrogen_treatment constr
_refine_ls_matrix_type full
_refine_ls_number_parameters 595
_refine_ls_number_reflns 13954
_refine_ls_number_restraints 0
_refine_ls_restrained_S_all 1.047
_refine_ls_R_factor_all 0.0857
_refine_ls_R_factor_gt 0.0503
_refine_ls_shift/su_max 0.001
_refine_ls_shift/su_mean 0.000
_refine_ls_structure_factor_coef Fsqd
_refine_ls_weighting_details 'calc w=1/[\s^2^(Fo^2^)+(0.1007P)^2^+16.6183P] where P=(Fo^2^+2Fc^2^)/3'
_refine_ls_weighting_scheme calc
_refine_ls_wR_factor_gt 0.1491
_refine_ls_wR_factor_ref 0.1737
_reflns_number_gt 9295
_reflns_number_total 13954
_reflns_threshold_expression I>2\s(I)
_cod_data_source_file ic5b00334_si_003.cif
_cod_data_source_block 13sb016_0m
_cod_depositor_comments
;
The following automatic conversions were performed:

data item '_symmetry_cell_setting' value 'Monoclinic' was changed to
'monoclinic' in accordance with the
/home/saulius/struct/COD-crude-data/automatic-downloads/DataCite-retrospective/ACS/depositions/lib/dictionaries/cif_core.dic
dictionary named 'cif_core.dic' version 2.4.2 last updated on
2011-04-26.

data item '_exptl_crystal_density_meas' value 'not measured' was
changed to '?' -- the value is perceived as not measured.

Automatic conversion script
Id: cif_fix_values 6909 2019-04-08 15:41:33Z antanas 
;
_cod_original_sg_symbol_H-M C2/c
_cod_database_code 4346133

loop_
_symmetry_equiv_pos_as_xyz
'x, y, z'
'-x, y, -z+1/2'
'x+1/2, y+1/2, z'
'-x+1/2, y+1/2, -z+1/2'
'-x, -y, -z'
'x, -y, z-1/2'
'-x+1/2, -y+1/2, -z'
'x+1/2, -y+1/2, z-1/2'

loop_
_atom_site_label
_atom_site_type_symbol
_atom_site_fract_x
_atom_site_fract_y
_atom_site_fract_z
_atom_site_U_iso_or_equiv
_atom_site_adp_type
_atom_site_occupancy
_atom_site_symmetry_multiplicity
_atom_site_calc_flag
_atom_site_refinement_flags
Tb1 Tb 0.089178(15) 0.84699(2) 0.217337(16) 0.03239(12) Uani 1 1 d .
Tb2 Tb 0.058406(16) 0.77953(2) 0.064289(16) 0.03477(12) Uani 1 1 d .
Tb3 Tb 0.058163(15) 0.84804(2) 0.364100(16) 0.03267(12) Uani 1 1 d .
Tb4 Tb 0.198048(16) 0.91895(2) 0.340521(17) 0.03727(12) Uani 1 1 d .
C6 C 0.1901(3) 0.7242(4) 0.1207(4) 0.0382(19) Uani 1 1 d .
C11 C 0.3260(4) 0.8820(5) 0.4198(4) 0.050(2) Uani 1 1 d .
C2S C 0.1459(4) 0.7521(6) 0.4468(5) 0.061(3) Uani 1 1 d .
H2SA H 0.1681 0.7124 0.4579 0.073 Uiso 1 1 calc R
H2SB H 0.1294 0.7660 0.4785 0.073 Uiso 1 1 calc R
O2W O 0.1026(2) 0.9131(3) 0.3003(2) 0.0356(13) Uani 1 1 d .
O1W O 0.0261(2) 0.7810(3) 0.1505(2) 0.0346(12) Uani 1 1 d .
O1 O 0.1816(2) 0.8251(3) 0.2809(2) 0.0389(13) Uani 1 1 d .
N3 N 0.1492(3) 0.7620(4) 0.1872(3) 0.0393(16) Uani 1 1 d .
N2A N 0.1962(3) 0.9555(4) 0.2447(3) 0.0455(18) Uani 1 1 d .
N5 N 0.2781(3) 0.8428(4) 0.3333(3) 0.0470(19) Uani 1 1 d .
N6 N 0.2792(3) 0.9156(4) 0.4262(3) 0.052(2) Uani 1 1 d .
O1A O 0.0991(2) 0.8699(3) 0.1192(2) 0.0380(13) Uani 1 1 d .
C7A C 0.2307(4) 0.9626(5) 0.1659(4) 0.046(2) Uani 1 1 d .
H7AA H 0.2542 0.9714 0.1406 0.055 Uiso 1 1 calc R
O2S O 0.0645(2) 0.7828(3) 0.2858(2) 0.0410(14) Uani 1 1 d .
O1S O 0.1554(2) 0.8573(3) 0.4002(2) 0.0423(14) Uani 1 1 d .
C2SA C 0.0038(4) 0.9938(5) 0.3899(4) 0.051(2) Uani 1 1 d .
H2SC H 0.0076 1.0412 0.3970 0.061 Uiso 1 1 calc R
H2SD H -0.0245 0.9767 0.4096 0.061 Uiso 1 1 calc R
N4A N 0.1528(3) 0.9040(4) 0.0558(3) 0.0428(17) Uani 1 1 d .
C11A C 0.0724(4) 0.8281(5) -0.0695(4) 0.048(2) Uani 1 1 d .
N3A N 0.1573(3) 0.9291(4) 0.2026(3) 0.0420(18) Uani 1 1 d .
C1A C 0.3229(4) 1.0310(5) 0.3556(5) 0.063(3) Uani 1 1 d .
H1AA H 0.3212 1.0278 0.3937 0.076 Uiso 1 1 calc R
C5 C 0.1896(4) 0.6995(5) 0.0631(4) 0.044(2) Uani 1 1 d .
C10A C 0.1108(4) 0.8669(5) -0.0328(4) 0.047(2) Uani 1 1 d .
H10A H 0.1343 0.8959 -0.0473 0.057 Uiso 1 1 calc R
N5A N 0.1141(3) 0.8630(4) 0.0203(3) 0.0397(17) Uani 1 1 d .
N4 N 0.2749(3) 0.8027(4) 0.2866(3) 0.0502(19) Uani 1 1 d .
Cl2 Cl 0.17181(11) 1.03727(13) 0.37569(12) 0.0598(7) Uani 1 1 d .
N1S N 0.1008(3) 0.7368(4) 0.3976(3) 0.0485(19) Uani 1 1 d .
H1SE H 0.0742 0.7116 0.4095 0.058 Uiso 1 1 calc R
N1 N 0.1417(3) 0.7093(4) 0.0252(3) 0.0458(18) Uani 1 1 d .
C7 C 0.2326(4) 0.7384(5) 0.1656(4) 0.043(2) Uani 1 1 d .
H7A H 0.2710 0.7325 0.1680 0.052 Uiso 1 1 calc R
C1S C 0.1834(4) 0.8069(6) 0.4319(5) 0.064(3) Uani 1 1 d .
H1SA H 0.2047 0.8255 0.4666 0.077 Uiso 1 1 calc R
H1SB H 0.2101 0.7875 0.4113 0.077 Uiso 1 1 calc R
N2 N 0.1394(3) 0.7381(4) 0.1333(3) 0.0422(17) Uani 1 1 d .
C8A C 0.1773(4) 0.9342(4) 0.1544(4) 0.040(2) Uani 1 1 d .
C3SA C 0.0706(4) 0.9472(5) 0.4725(4) 0.053(3) Uani 1 1 d .
H3SA H 0.0674 0.9878 0.4933 0.064 Uiso 1 1 calc R
H3SB H 0.1090 0.9315 0.4827 0.064 Uiso 1 1 calc R
C9A C 0.1406(3) 0.9009(4) 0.1058(4) 0.0385(19) Uani 1 1 d .
C6A C 0.2406(4) 0.9747(5) 0.2223(4) 0.045(2) Uani 1 1 d .
C15 C 0.2795(5) 0.9502(7) 0.4733(5) 0.068(3) Uani 1 1 d .
H15A H 0.2474 0.9734 0.4774 0.081 Uiso 1 1 calc R
C10 C 0.3244(4) 0.8424(5) 0.3713(5) 0.055(3) Uani 1 1 d .
H10B H 0.3551 0.8170 0.3666 0.066 Uiso 1 1 calc R
C4S C 0.0766(5) 0.7151(5) 0.2965(4) 0.055(3) Uani 1 1 d .
H4SA H 0.0912 0.6966 0.2651 0.065 Uiso 1 1 calc R
H4SB H 0.0420 0.6918 0.2985 0.065 Uiso 1 1 calc R
N1SA N 0.0566(3) 0.9612(4) 0.4102(3) 0.0417(17) Uani 1 1 d .
H1SI H 0.0845 0.9865 0.4008 0.050 Uiso 1 1 calc R
C9 C 0.2213(3) 0.7994(4) 0.2613(4) 0.0386(19) Uani 1 1 d .
N6A N 0.0375(3) 0.7879(4) -0.0448(3) 0.0492(19) Uani 1 1 d .
C12 C 0.3729(4) 0.8856(6) 0.4630(5) 0.069(3) Uani 1 1 d .
H12A H 0.4053 0.8629 0.4591 0.083 Uiso 1 1 calc R
C5A C 0.2867(4) 1.0049(5) 0.2626(4) 0.051(2) Uani 1 1 d .
C8 C 0.2051(3) 0.7635(4) 0.2067(4) 0.0389(19) Uani 1 1 d .
C13 C 0.3729(5) 0.9214(6) 0.5108(5) 0.077(4) Uani 1 1 d .
H13A H 0.4049 0.9239 0.5389 0.092 Uiso 1 1 calc R
N1A N 0.2835(3) 0.9989(4) 0.3169(3) 0.0464(18) Uani 1 1 d .
C15A C -0.0008(5) 0.7534(7) -0.0788(5) 0.071(3) Uani 1 1 d .
H15B H -0.0241 0.7260 -0.0624 0.085 Uiso 1 1 calc R
C4A C 0.3305(5) 1.0390(6) 0.2462(5) 0.068(3) Uani 1 1 d .
H4AB H 0.3336 1.0396 0.2084 0.082 Uiso 1 1 calc R
C2A C 0.3647(5) 1.0677(6) 0.3401(6) 0.075(4) Uani 1 1 d .
H2AA H 0.3904 1.0901 0.3673 0.090 Uiso 1 1 calc R
C3A C 0.3684(6) 1.0712(7) 0.2846(6) 0.096(5) Uani 1 1 d .
H3AA H 0.3969 1.0956 0.2735 0.116 Uiso 1 1 calc R
C14A C -0.0091(7) 0.7549(8) -0.1369(5) 0.101(5) Uani 1 1 d .
H14A H -0.0386 0.7321 -0.1592 0.121 Uiso 1 1 calc R
C12A C 0.0685(6) 0.8298(6) -0.1263(5) 0.073(3) Uani 1 1 d .
H12B H 0.0926 0.8563 -0.1424 0.088 Uiso 1 1 calc R
C13A C 0.0277(7) 0.7911(8) -0.1602(5) 0.098(5) Uani 1 1 d .
H13B H 0.0258 0.7901 -0.1991 0.118 Uiso 1 1 calc R
C3S C 0.1190(5) 0.7030(6) 0.3512(5) 0.064(3) Uani 1 1 d .
H3SC H 0.1223 0.6557 0.3589 0.077 Uiso 1 1 calc R
H3SD H 0.1556 0.7195 0.3472 0.077 Uiso 1 1 calc R
C1 C 0.1392(5) 0.6863(6) -0.0256(4) 0.061(3) Uani 1 1 d .
H1A H 0.1059 0.6914 -0.0518 0.073 Uiso 1 1 calc R
Cl1 Cl 0.00713(11) 0.66082(13) 0.04875(12) 0.0591(7) Uani 1 1 d .
C14 C 0.3265(6) 0.9525(6) 0.5162(5) 0.077(4) Uani 1 1 d .
H14B H 0.3252 0.9761 0.5491 0.092 Uiso 1 1 calc R
C2 C 0.1845(5) 0.6540(6) -0.0428(5) 0.071(3) Uani 1 1 d .
H2A H 0.1813 0.6377 -0.0794 0.085 Uiso 1 1 calc R
C3 C 0.2320(5) 0.6474(6) -0.0055(5) 0.075(4) Uani 1 1 d .
H3A H 0.2628 0.6275 -0.0163 0.089 Uiso 1 1 calc R
C4 C 0.2362(4) 0.6695(6) 0.0486(5) 0.059(3) Uani 1 1 d .
H4B H 0.2694 0.6645 0.0749 0.071 Uiso 1 1 calc R
C4SA C 0.0309(4) 0.8950(5) 0.4879(4) 0.053(3) Uani 1 1 d .
H4SC H 0.0462 0.8776 0.5252 0.064 Uiso 1 1 calc R
H4SD H -0.0049 0.9156 0.4894 0.064 Uiso 1 1 calc R
C1SA C -0.0142(4) 0.9811(4) 0.3264(4) 0.045(2) Uani 1 1 d .
H1SC H -0.0514 0.9993 0.3131 0.054 Uiso 1 1 calc R
H1SD H 0.0116 1.0031 0.3063 0.054 Uiso 1 1 calc R
O1SA O -0.0147(2) 0.9124(3) 0.3152(2) 0.0369(13) Uani 1 1 d .
O2SA O 0.0221(2) 0.8416(3) 0.4486(2) 0.0416(14) Uani 1 1 d .

loop_
_atom_site_aniso_label
_atom_site_aniso_U_11
_atom_site_aniso_U_22
_atom_site_aniso_U_33
_atom_site_aniso_U_23
_atom_site_aniso_U_13
_atom_site_aniso_U_12
Tb1 0.02463(19) 0.0409(2) 0.0337(2) -0.00305(16) 0.01077(16) -0.00127(15)
Tb2 0.0303(2) 0.0419(3) 0.0344(2) -0.00258(17) 0.01215(16) -0.00057(16)
Tb3 0.0262(2) 0.0392(2) 0.0346(2) -0.00182(16) 0.01103(16) -0.00006(15)
Tb4 0.0262(2) 0.0466(3) 0.0401(2) -0.00731(18) 0.00889(17) -0.00193(16)
C6 0.033(4) 0.043(5) 0.041(5) -0.005(4) 0.013(4) 0.009(4)
C11 0.034(5) 0.056(6) 0.056(6) 0.007(5) 0.000(4) 0.004(4)
C2S 0.049(6) 0.073(7) 0.060(6) 0.018(6) 0.004(5) 0.001(5)
O2W 0.033(3) 0.041(3) 0.035(3) -0.006(2) 0.012(2) -0.002(2)
O1W 0.026(3) 0.041(3) 0.038(3) 0.003(2) 0.011(2) 0.000(2)
O1 0.026(3) 0.047(3) 0.044(3) -0.006(3) 0.009(2) 0.005(2)
N3 0.033(4) 0.046(4) 0.040(4) -0.007(3) 0.009(3) 0.005(3)
N2A 0.037(4) 0.053(5) 0.049(4) -0.009(4) 0.016(3) -0.013(3)
N5 0.030(4) 0.063(5) 0.047(4) -0.011(4) 0.004(3) 0.007(3)
N6 0.043(4) 0.063(6) 0.049(5) -0.003(4) 0.005(4) 0.000(4)
O1A 0.036(3) 0.048(4) 0.036(3) -0.001(3) 0.021(3) -0.009(3)
C7A 0.039(5) 0.049(6) 0.056(6) -0.001(4) 0.023(4) -0.013(4)
O2S 0.049(3) 0.033(3) 0.047(4) 0.001(3) 0.024(3) -0.001(3)
O1S 0.030(3) 0.058(4) 0.039(3) 0.004(3) 0.007(3) 0.004(3)
C2SA 0.042(5) 0.045(6) 0.068(7) -0.016(5) 0.017(5) -0.005(4)
N4A 0.038(4) 0.049(5) 0.046(4) 0.001(3) 0.021(3) -0.007(3)
C11A 0.047(5) 0.055(6) 0.043(5) -0.003(4) 0.009(4) 0.000(5)
N3A 0.037(4) 0.059(5) 0.033(4) -0.005(3) 0.013(3) -0.017(3)
C1A 0.053(6) 0.052(6) 0.078(8) -0.004(5) -0.003(5) -0.017(5)
C5 0.038(5) 0.049(5) 0.045(5) -0.014(4) 0.007(4) 0.009(4)
C10A 0.043(5) 0.057(6) 0.048(5) 0.007(4) 0.027(4) 0.000(4)
N5A 0.030(3) 0.055(5) 0.037(4) 0.003(3) 0.015(3) 0.003(3)
N4 0.032(4) 0.065(5) 0.055(5) -0.006(4) 0.011(3) 0.006(4)
Cl2 0.0528(14) 0.0570(16) 0.0753(17) -0.0225(13) 0.0265(13) -0.0066(11)
N1S 0.037(4) 0.051(5) 0.058(5) 0.007(4) 0.011(4) 0.003(3)
N1 0.043(4) 0.054(5) 0.045(4) -0.009(4) 0.019(4) 0.003(4)
C7 0.036(4) 0.045(5) 0.048(5) -0.004(4) 0.005(4) 0.013(4)
C1S 0.033(5) 0.078(8) 0.075(7) 0.018(6) -0.004(5) 0.004(5)
N2 0.036(4) 0.047(4) 0.045(4) -0.007(3) 0.012(3) 0.007(3)
C8A 0.039(4) 0.042(5) 0.043(5) 0.000(4) 0.022(4) 0.001(4)
C3SA 0.043(5) 0.072(7) 0.047(5) -0.027(5) 0.015(4) -0.015(5)
C9A 0.033(4) 0.042(5) 0.042(5) -0.002(4) 0.012(4) -0.004(4)
C6A 0.045(5) 0.042(5) 0.051(5) 0.004(4) 0.014(4) -0.010(4)
C15 0.051(6) 0.093(9) 0.057(7) -0.011(6) 0.005(5) -0.008(6)
C10 0.035(5) 0.064(7) 0.062(7) -0.008(5) 0.000(5) -0.003(4)
C4S 0.075(7) 0.039(6) 0.053(6) -0.005(4) 0.021(6) -0.001(5)
N1SA 0.041(4) 0.045(4) 0.043(4) -0.009(3) 0.016(3) -0.009(3)
C9 0.031(4) 0.040(5) 0.044(5) 0.003(4) 0.007(4) 0.012(4)
N6A 0.040(4) 0.061(5) 0.049(5) -0.001(4) 0.015(4) 0.004(4)
C12 0.041(6) 0.085(9) 0.072(8) -0.002(7) -0.013(5) 0.007(6)
C5A 0.040(5) 0.055(6) 0.059(6) 0.003(5) 0.010(4) -0.014(4)
C8 0.034(4) 0.044(5) 0.041(5) 0.002(4) 0.014(4) 0.012(4)
C13 0.069(8) 0.077(9) 0.068(8) -0.017(6) -0.029(6) 0.013(6)
N1A 0.040(4) 0.039(4) 0.059(5) -0.012(4) 0.006(4) -0.003(3)
C15A 0.066(7) 0.095(9) 0.049(6) -0.006(6) 0.006(5) -0.018(7)
C4A 0.052(6) 0.083(8) 0.070(7) 0.012(6) 0.013(5) -0.032(6)
C2A 0.044(6) 0.067(8) 0.103(10) -0.014(7) -0.010(6) -0.022(5)
C3A 0.071(8) 0.119(12) 0.091(10) 0.029(9) -0.005(7) -0.061(8)
C14A 0.119(13) 0.129(13) 0.047(7) -0.017(8) -0.002(8) -0.039(11)
C12A 0.094(9) 0.080(8) 0.042(6) -0.002(6) 0.002(6) -0.020(7)
C13A 0.131(13) 0.119(12) 0.041(7) 0.004(7) 0.008(8) -0.022(10)
C3S 0.057(6) 0.054(7) 0.088(8) 0.003(6) 0.029(6) 0.023(5)
C1 0.062(6) 0.072(7) 0.046(6) -0.015(5) 0.007(5) 0.023(6)
Cl1 0.0525(14) 0.0541(16) 0.0713(17) -0.0114(12) 0.0129(13) -0.0099(11)
C14 0.089(9) 0.073(8) 0.058(7) -0.008(6) -0.011(7) -0.005(7)
C2 0.069(8) 0.092(9) 0.053(6) -0.021(6) 0.014(6) 0.031(6)
C3 0.066(7) 0.096(10) 0.068(8) -0.012(7) 0.028(6) 0.035(7)
C4 0.037(5) 0.079(8) 0.065(7) -0.013(6) 0.021(5) 0.017(5)
C4SA 0.058(6) 0.061(6) 0.043(5) -0.014(5) 0.018(5) -0.021(5)
C1SA 0.038(5) 0.033(5) 0.065(6) 0.008(4) 0.012(4) 0.001(4)
O1SA 0.030(3) 0.037(3) 0.048(3) -0.002(3) 0.017(3) -0.001(2)
O2SA 0.032(3) 0.058(4) 0.035(3) -0.011(3) 0.007(2) -0.004(3)

loop_
_atom_type_symbol
_atom_type_description
_atom_type_scat_dispersion_real
_atom_type_scat_dispersion_imag
_atom_type_scat_source
C C 0.0033 0.0016 'International Tables Vol C Tables 4.2.6.8 and 6.1.1.4'
H H 0.0000 0.0000 'International Tables Vol C Tables 4.2.6.8 and 6.1.1.4'
N N 0.0061 0.0033 'International Tables Vol C Tables 4.2.6.8 and 6.1.1.4'
O O 0.0106 0.0060 'International Tables Vol C Tables 4.2.6.8 and 6.1.1.4'
Tb Tb -0.1723 4.1537 'International Tables Vol C Tables 4.2.6.8 and 6.1.1.4'
Cl Cl 0.1484 0.1585 'International Tables Vol C Tables 4.2.6.8 and 6.1.1.4'

loop_
_geom_angle_atom_site_label_1
_geom_angle_atom_site_label_2
_geom_angle_atom_site_label_3
_geom_angle
_geom_angle_site_symmetry_1
_geom_angle_site_symmetry_3
O1SA Tb1 O2S 106.2(2) 2 .
O1SA Tb1 O2W 86.4(2) 2 .
O2S Tb1 O2W 73.5(2) . .
O1SA Tb1 O1W 73.9(2) 2 .
O2S Tb1 O1W 87.2(2) . .
O2W Tb1 O1W 147.51(18) . .
O1SA Tb1 N3A 94.4(2) 2 .
O2S Tb1 N3A 141.5(2) . .
O2W Tb1 N3A 75.8(2) . .
O1W Tb1 N3A 130.3(2) . .
O1SA Tb1 N3 142.1(2) 2 .
O2S Tb1 N3 94.3(2) . .
O2W Tb1 N3 130.5(2) . .
O1W Tb1 N3 75.7(2) . .
N3A Tb1 N3 88.3(3) . .
O1SA Tb1 O1A 77.08(19) 2 .
O2S Tb1 O1A 153.4(2) . .
O2W Tb1 O1A 132.97(19) . .
O1W Tb1 O1A 68.04(18) . .
N3A Tb1 O1A 62.3(2) . .
N3 Tb1 O1A 70.8(2) . .
O1SA Tb1 O1 151.9(2) 2 .
O2S Tb1 O1 77.6(2) . .
O2W Tb1 O1 67.68(19) . .
O1W Tb1 O1 134.07(19) . .
N3A Tb1 O1 69.6(2) . .
N3 Tb1 O1 62.9(2) . .
O1A Tb1 O1 112.29(18) . .
O1SA Tb1 Tb3 35.86(15) 2 2
O2S Tb1 Tb3 91.47(16) . 2
O2W Tb1 Tb3 113.76(13) . 2
O1W Tb1 Tb3 39.38(13) . 2
N3A Tb1 Tb3 122.22(18) . 2
N3 Tb1 Tb3 114.36(17) . 2
O1A Tb1 Tb3 75.79(13) . 2
O1 Tb1 Tb3 168.19(14) . 2
O1SA Tb1 Tb3 91.84(14) 2 .
O2S Tb1 Tb3 35.65(15) . .
O2W Tb1 Tb3 38.92(13) . .
O1W Tb1 Tb3 114.76(12) . .
N3A Tb1 Tb3 113.74(16) . .
N3 Tb1 Tb3 121.55(17) . .
O1A Tb1 Tb3 167.52(14) . .
O1 Tb1 Tb3 75.08(13) . .
Tb3 Tb1 Tb3 98.643(12) 2 .
O1SA Tb1 Tb4 115.77(15) 2 .
O2S Tb1 Tb4 83.70(16) . .
O2W Tb1 Tb4 34.67(13) . .
O1W Tb1 Tb4 168.26(13) . .
N3A Tb1 Tb4 57.94(16) . .
N3 Tb1 Tb4 97.61(17) . .
O1A Tb1 Tb4 119.33(13) . .
O1 Tb1 Tb4 36.22(13) . .
Tb3 Tb1 Tb4 147.965(13) 2 .
Tb3 Tb1 Tb4 60.273(10) . .
O1SA Tb1 Tb2 82.96(15) 2 .
O2S Tb1 Tb2 117.80(15) . .
O2W Tb1 Tb2 166.31(14) . .
O1W Tb1 Tb2 35.26(12) . .
N3A Tb1 Tb2 96.39(16) . .
N3 Tb1 Tb2 59.17(17) . .
O1A Tb1 Tb2 35.60(13) . .
O1 Tb1 Tb2 120.58(13) . .
Tb3 Tb1 Tb2 60.693(10) 2 .
Tb3 Tb1 Tb2 149.761(13) . .
Tb4 Tb1 Tb2 147.603(13) . .
O2SA Tb2 O1A 84.8(2) 2 .
O2SA Tb2 O1W 72.14(19) 2 .
O1A Tb2 O1W 70.61(18) . .
O2SA Tb2 N2 145.6(2) 2 .
O1A Tb2 N2 71.7(2) . .
O1W Tb2 N2 76.4(2) . .
O2SA Tb2 N5A 95.3(2) 2 .
O1A Tb2 N5A 61.4(2) . .
O1W Tb2 N5A 131.3(2) . .
N2 Tb2 N5A 95.0(2) . .
O2SA Tb2 N6A 80.3(2) 2 .
O1A Tb2 N6A 120.1(2) . .
O1W Tb2 N6A 149.5(2) . .
N2 Tb2 N6A 133.2(2) . .
N5A Tb2 N6A 62.8(2) . .
O2SA Tb2 Cl1 96.02(16) 2 .
O1A Tb2 Cl1 154.00(14) . .
O1W Tb2 Cl1 84.87(15) . .
N2 Tb2 Cl1 94.70(19) . .
N5A Tb2 Cl1 143.80(18) . .
N6A Tb2 Cl1 85.46(19) . .
O2SA Tb2 N1 152.9(2) 2 .
O1A Tb2 N1 109.3(2) . .
O1W Tb2 N1 133.8(2) . .
N2 Tb2 N1 61.2(2) . .
N5A Tb2 N1 73.2(2) . .
N6A Tb2 N1 72.6(2) . .
Cl1 Tb2 N1 81.29(17) . .
O2SA Tb2 Tb3 35.15(14) 2 2
O1A Tb2 Tb3 74.64(12) . 2
O1W Tb2 Tb3 37.00(13) . 2
N2 Tb2 Tb3 112.22(16) . 2
N5A Tb2 Tb3 116.90(16) . 2
N6A Tb2 Tb3 114.59(16) . 2
Cl1 Tb2 Tb3 91.14(6) . 2
N1 Tb2 Tb3 169.25(16) . 2
O2SA Tb2 Tb1 86.64(15) 2 .
O1A Tb2 Tb1 37.63(13) . .
O1W Tb2 Tb1 35.93(13) . .
N2 Tb2 Tb1 59.42(16) . .
N5A Tb2 Tb1 98.51(17) . .
N6A Tb2 Tb1 155.73(18) . .
Cl1 Tb2 Tb1 116.37(6) . .
N1 Tb2 Tb1 118.87(16) . .
Tb3 Tb2 Tb1 57.930(10) 2 .
O1SA Tb3 O2S 93.7(2) . .
O1SA Tb3 O1S 138.9(2) . .
O2S Tb3 O1S 97.3(2) . .
O1SA Tb3 O2SA 95.5(2) . .
O2S Tb3 O2SA 139.3(2) . .
O1S Tb3 O2SA 101.3(2) . .
O1SA Tb3 O1W 72.31(19) . 2
O2S Tb3 O1W 75.73(19) . 2
O1S Tb3 O1W 148.8(2) . 2
O2SA Tb3 O1W 69.66(19) . 2
O1SA Tb3 O2W 76.44(19) . .
O2S Tb3 O2W 71.50(19) . .
O1S Tb3 O2W 69.9(2) . .
O2SA Tb3 O2W 149.08(19) . .
O1W Tb3 O2W 132.48(19) 2 .
O1SA Tb3 N1S 151.6(2) . .
O2S Tb3 N1S 71.0(2) . .
O1S Tb3 N1S 68.5(2) . .
O2SA Tb3 N1S 82.7(2) . .
O1W Tb3 N1S 80.6(2) 2 .
O2W Tb3 N1S 118.4(2) . .
O1SA Tb3 N1SA 69.4(2) . .
O2S Tb3 N1SA 150.5(2) . .
O1S Tb3 N1SA 82.3(2) . .
O2SA Tb3 N1SA 68.5(2) . .
O1W Tb3 N1SA 118.7(2) 2 .
O2W Tb3 N1SA 80.8(2) . .
N1S Tb3 N1SA 133.8(3) . .
O1SA Tb3 Tb1 34.62(14) . 2
O2S Tb3 Tb1 77.05(15) . 2
O1S Tb3 Tb1 169.35(14) . 2
O2SA Tb3 Tb1 88.68(14) . 2
O1W Tb3 Tb1 38.97(13) 2 2
O2W Tb3 Tb1 99.63(13) . 2
N1S Tb3 Tb1 117.03(18) . 2
N1SA Tb3 Tb1 98.17(17) . 2
O1SA Tb3 Tb1 78.21(13) . .
O2S Tb3 Tb1 34.58(14) . .
O1S Tb3 Tb1 88.88(14) . .
O2SA Tb3 Tb1 169.46(14) . .
O1W Tb3 Tb1 100.19(13) 2 .
O2W Tb3 Tb1 37.92(13) . .
N1S Tb3 Tb1 98.77(18) . .
N1SA Tb3 Tb1 116.14(16) . .
Tb1 Tb3 Tb1 81.353(12) 2 .
O1SA Tb3 Tb4 109.15(13) . .
O2S Tb3 Tb4 83.73(14) . .
O1S Tb3 Tb4 34.12(14) . .
O2SA Tb3 Tb4 129.32(14) . .
O1W Tb3 Tb4 159.46(12) 2 .
O2W Tb3 Tb4 35.76(13) . .
N1S Tb3 Tb4 93.26(17) . .
N1SA Tb3 Tb4 79.59(16) . .
Tb1 Tb3 Tb4 135.368(14) 2 .
Tb1 Tb3 Tb4 61.156(10) . .
O1SA Tb3 Tb2 82.72(13) . 2
O2S Tb3 Tb2 109.35(14) . 2
O1S Tb3 Tb2 129.27(14) . 2
O2SA Tb3 Tb2 33.73(14) . 2
O1W Tb3 Tb2 35.93(13) 2 2
O2W Tb3 Tb2 159.14(13) . 2
N1S Tb3 Tb2 80.25(17) . 2
N1SA Tb3 Tb2 92.88(16) . 2
Tb1 Tb3 Tb2 61.377(10) 2 2
Tb1 Tb3 Tb2 136.022(14) . 2
Tb4 Tb3 Tb2 162.168(14) . 2
O1S Tb4 O2W 72.6(2) . .
O1S Tb4 O1 84.6(2) . .
O2W Tb4 O1 70.65(18) . .
O1S Tb4 N2A 146.8(2) . .
O2W Tb4 N2A 77.5(2) . .
O1 Tb4 N2A 72.0(2) . .
O1S Tb4 N5 99.4(2) . .
O2W Tb4 N5 131.3(2) . .
O1 Tb4 N5 60.8(2) . .
N2A Tb4 N5 89.5(3) . .
O1S Tb4 N6 81.4(2) . .
O2W Tb4 N6 151.5(2) . .
O1 Tb4 N6 118.9(2) . .
N2A Tb4 N6 130.4(3) . .
N5 Tb4 N6 63.6(3) . .
O1S Tb4 Cl2 96.85(16) . .
O2W Tb4 Cl2 84.14(15) . .
O1 Tb4 Cl2 153.13(15) . .
N2A Tb4 Cl2 94.1(2) . .
N5 Tb4 Cl2 144.06(19) . .
N6 Tb4 Cl2 87.7(2) . .
O1S Tb4 N1A 152.9(2) . .
O2W Tb4 N1A 131.8(2) . .
O1 Tb4 N1A 112.6(2) . .
N2A Tb4 N1A 60.3(2) . .
N5 Tb4 N1A 73.6(2) . .
N6 Tb4 N1A 72.0(3) . .
Cl2 Tb4 N1A 77.30(16) . .
O1S Tb4 Tb3 35.28(14) . .
O2W Tb4 Tb3 37.34(13) . .
O1 Tb4 Tb3 75.03(13) . .
N2A Tb4 Tb3 113.68(17) . .
N5 Tb4 Tb3 120.33(19) . .
N6 Tb4 Tb3 115.87(18) . .
Cl2 Tb4 Tb3 90.70(5) . .
N1A Tb4 Tb3 165.64(16) . .
O1S Tb4 Tb1 87.44(15) . .
O2W Tb4 Tb1 35.28(13) . .
O1 Tb4 Tb1 38.76(13) . .
N2A Tb4 Tb1 59.57(17) . .
N5 Tb4 Tb1 98.21(17) . .
N6 Tb4 Tb1 156.37(19) . .
Cl2 Tb4 Tb1 114.39(6) . .
N1A Tb4 Tb1 119.24(17) . .
Tb3 Tb4 Tb1 58.571(10) . .
N2 C6 C7 111.0(7) . .
N2 C6 C5 116.0(8) . .
C7 C6 C5 132.9(8) . .
N6 C11 C12 118.1(10) . .
N6 C11 C10 119.1(9) . .
C12 C11 C10 122.7(10) . .
N1S C2S C1S 110.2(8) . .
N1S C2S H2SA 109.6 . .
C1S C2S H2SA 109.6 . .
N1S C2S H2SB 109.6 . .
C1S C2S H2SB 109.6 . .
H2SA C2S H2SB 108.1 . .
Tb4 O2W Tb1 110.1(2) . .
Tb4 O2W Tb3 106.9(2) . .
Tb1 O2W Tb3 103.2(2) . .
Tb2 O1W Tb1 108.8(2) . .
Tb2 O1W Tb3 107.1(2) . 2
Tb1 O1W Tb3 101.6(2) . 2
C9 O1 Tb4 120.2(5) . .
C9 O1 Tb1 120.2(5) . .
Tb4 O1 Tb1 105.0(2) . .
C8 N3 N2 108.7(6) . .
C8 N3 Tb1 119.8(5) . .
N2 N3 Tb1 121.8(5) . .
C6A N2A N3A 107.9(7) . .
C6A N2A Tb4 126.8(6) . .
N3A N2A Tb4 118.7(5) . .
C10 N5 N4 118.6(8) . .
C10 N5 Tb4 121.9(7) . .
N4 N5 Tb4 119.4(5) . .
C15 N6 C11 119.5(9) . .
C15 N6 Tb4 123.3(7) . .
C11 N6 Tb4 116.8(6) . .
C9A O1A Tb2 119.9(5) . .
C9A O1A Tb1 124.2(5) . .
Tb2 O1A Tb1 106.8(2) . .
C6A C7A C8A 104.5(7) . .
C6A C7A H7AA 127.7 . .
C8A C7A H7AA 127.7 . .
C4S O2S Tb1 127.5(5) . .
C4S O2S Tb3 116.2(5) . .
Tb1 O2S Tb3 109.8(2) . .
C1S O1S Tb4 121.0(6) . .
C1S O1S Tb3 120.1(6) . .
Tb4 O1S Tb3 110.6(2) . .
N1SA C2SA C1SA 109.2(7) . .
N1SA C2SA H2SC 109.8 . .
C1SA C2SA H2SC 109.8 . .
N1SA C2SA H2SD 109.8 . .
C1SA C2SA H2SD 109.8 . .
H2SC C2SA H2SD 108.3 . .
C9A N4A N5A 107.0(7) . .
C12A C11A N6A 121.3(10) . .
C12A C11A C10A 122.4(10) . .
N6A C11A C10A 116.3(8) . .
C8A N3A N2A 107.6(7) . .
C8A N3A Tb1 123.4(6) . .
N2A N3A Tb1 123.8(5) . .
C2A C1A N1A 121.9(12) . .
C2A C1A H1AA 119.1 . .
N1A C1A H1AA 119.1 . .
N1 C5 C4 122.1(9) . .
N1 C5 C6 116.1(7) . .
C4 C5 C6 121.8(9) . .
N5A C10A C11A 120.7(9) . .
N5A C10A H10A 119.6 . .
C11A C10A H10A 119.6 . .
C10A N5A N4A 118.9(7) . .
C10A N5A Tb2 122.1(6) . .
N4A N5A Tb2 118.9(5) . .
C9 N4 N5 107.7(7) . .
C3S N1S C2S 115.2(8) . .
C3S N1S Tb3 109.5(6) . .
C2S N1S Tb3 105.5(6) . .
C3S N1S H1SE 108.8 . .
C2S N1S H1SE 108.8 . .
Tb3 N1S H1SE 108.8 . .
C1 N1 C5 117.8(8) . .
C1 N1 Tb2 126.5(7) . .
C5 N1 Tb2 115.7(5) . .
C6 C7 C8 104.2(7) . .
C6 C7 H7A 127.9 . .
C8 C7 H7A 127.9 . .
O1S C1S C2S 114.4(8) . .
O1S C1S H1SA 108.7 . .
C2S C1S H1SA 108.7 . .
O1S C1S H1SB 108.7 . .
C2S C1S H1SB 108.7 . .
H1SA C1S H1SB 107.6 . .
C6 N2 N3 106.7(7) . .
C6 N2 Tb2 124.1(6) . .
N3 N2 Tb2 119.6(5) . .
N3A C8A C7A 109.6(8) . .
N3A C8A C9A 112.7(7) . .
C7A C8A C9A 137.1(8) . .
N1SA C3SA C4SA 110.0(7) . .
N1SA C3SA H3SA 109.7 . .
C4SA C3SA H3SA 109.7 . .
N1SA C3SA H3SB 109.7 . .
C4SA C3SA H3SB 109.7 . .
H3SA C3SA H3SB 108.2 . .
O1A C9A N4A 126.3(8) . .
O1A C9A C8A 113.5(7) . .
N4A C9A C8A 120.2(7) . .
N2A C6A C7A 110.4(8) . .
N2A C6A C5A 114.8(8) . .
C7A C6A C5A 134.7(8) . .
N6 C15 C14 121.5(12) . .
N6 C15 H15A 119.3 . .
C14 C15 H15A 119.3 . .
N5 C10 C11 117.6(9) . .
N5 C10 H10B 121.2 . .
C11 C10 H10B 121.2 . .
O2S C4S C3S 113.2(8) . .
O2S C4S H4SA 108.9 . .
C3S C4S H4SA 108.9 . .
O2S C4S H4SB 108.9 . .
C3S C4S H4SB 108.9 . .
H4SA C4S H4SB 107.8 . .
C2SA N1SA C3SA 116.1(7) . .
C2SA N1SA Tb3 110.3(5) . .
C3SA N1SA Tb3 104.5(6) . .
C2SA N1SA H1SI 108.5 . .
C3SA N1SA H1SI 108.5 . .
Tb3 N1SA H1SI 108.5 . .
O1 C9 N4 124.0(8) . .
O1 C9 C8 116.0(7) . .
N4 C9 C8 120.0(7) . .
C15A N6A C11A 117.2(9) . .
C15A N6A Tb2 125.3(7) . .
C11A N6A Tb2 117.3(6) . .
C13 C12 C11 122.0(11) . .
C13 C12 H12A 119.0 . .
C11 C12 H12A 119.0 . .
N1A C5A C4A 121.3(9) . .
N1A C5A C6A 115.6(8) . .
C4A C5A C6A 123.1(10) . .
N3 C8 C7 109.3(8) . .
N3 C8 C9 113.5(7) . .
C7 C8 C9 136.5(8) . .
C14 C13 C12 118.4(11) . .
C14 C13 H13A 120.8 . .
C12 C13 H13A 120.8 . .
C5A N1A C1A 117.7(9) . .
C5A N1A Tb4 116.3(6) . .
C1A N1A Tb4 126.0(7) . .
N6A C15A C14A 124.7(12) . .
N6A C15A H15B 117.6 . .
C14A C15A H15B 117.6 . .
C3A C4A C5A 120.3(12) . .
C3A C4A H4AB 119.9 . .
C5A C4A H4AB 119.9 . .
C3A C2A C1A 119.5(11) . .
C3A C2A H2AA 120.3 . .
C1A C2A H2AA 120.3 . .
C4A C3A C2A 119.2(11) . .
C4A C3A H3AA 120.4 . .
C2A C3A H3AA 120.4 . .
C13A C14A C15A 117.1(13) . .
C13A C14A H14A 121.4 . .
C15A C14A H14A 121.4 . .
C11A C12A C13A 118.9(12) . .
C11A C12A H12B 120.6 . .
C13A C12A H12B 120.6 . .
C14A C13A C12A 120.4(12) . .
C14A C13A H13B 119.8 . .
C12A C13A H13B 119.8 . .
N1S C3S C4S 109.7(8) . .
N1S C3S H3SC 109.7 . .
C4S C3S H3SC 109.7 . .
N1S C3S H3SD 109.7 . .
C4S C3S H3SD 109.7 . .
H3SC C3S H3SD 108.2 . .
N1 C1 C2 122.9(10) . .
N1 C1 H1A 118.5 . .
C2 C1 H1A 118.5 . .
C13 C14 C15 120.5(12) . .
C13 C14 H14B 119.8 . .
C15 C14 H14B 119.8 . .
C3 C2 C1 118.2(10) . .
C3 C2 H2A 120.9 . .
C1 C2 H2A 120.9 . .
C2 C3 C4 120.9(10) . .
C2 C3 H3A 119.5 . .
C4 C3 H3A 119.5 . .
C3 C4 C5 118.0(10) . .
C3 C4 H4B 121.0 . .
C5 C4 H4B 121.0 . .
O2SA C4SA C3SA 112.3(7) . .
O2SA C4SA H4SC 109.1 . .
C3SA C4SA H4SC 109.1 . .
O2SA C4SA H4SD 109.1 . .
C3SA C4SA H4SD 109.1 . .
H4SC C4SA H4SD 107.9 . .
O1SA C1SA C2SA 110.2(7) . .
O1SA C1SA H1SC 109.6 . .
C2SA C1SA H1SC 109.6 . .
O1SA C1SA H1SD 109.6 . .
C2SA C1SA H1SD 109.6 . .
H1SC C1SA H1SD 108.1 . .
C1SA O1SA Tb1 128.0(5) . 2
C1SA O1SA Tb3 118.2(5) . .
Tb1 O1SA Tb3 109.5(2) 2 .
C4SA O2SA Tb2 121.2(5) . 2
C4SA O2SA Tb3 119.9(5) . .
Tb2 O2SA Tb3 111.1(2) 2 .

loop_
_geom_bond_atom_site_label_1
_geom_bond_atom_site_label_2
_geom_bond_distance
_geom_bond_site_symmetry_2
Tb1 O1SA 2.251(5) 2
Tb1 O2S 2.267(6) .
Tb1 O2W 2.372(5) .
Tb1 O1W 2.398(6) .
Tb1 N3A 2.411(7) .
Tb1 N3 2.445(7) .
Tb1 O1A 2.467(5) .
Tb1 O1 2.501(5) .
Tb1 Tb3 3.7348(6) 2
Tb1 Tb3 3.7585(6) .
Tb1 Tb4 3.8583(6) .
Tb1 Tb2 3.8688(6) .
Tb2 O2SA 2.288(6) 2
Tb2 O1A 2.352(6) .
Tb2 O1W 2.359(5) .
Tb2 N2 2.465(7) .
Tb2 N5A 2.515(7) .
Tb2 N6A 2.588(8) .
Tb2 Cl1 2.685(3) .
Tb2 N1 2.777(7) .
Tb2 Tb3 3.8433(5) 2
Tb3 O1SA 2.321(6) .
Tb3 O2S 2.328(6) .
Tb3 O1S 2.360(6) .
Tb3 O2SA 2.372(6) .
Tb3 O1W 2.419(5) 2
Tb3 O2W 2.425(5) .
Tb3 N1S 2.531(8) .
Tb3 N1SA 2.536(7) .
Tb3 Tb1 3.7348(6) 2
Tb3 Tb4 3.8251(5) .
Tb3 Tb2 3.8433(5) 2
Tb4 O1S 2.292(6) .
Tb4 O2W 2.336(6) .
Tb4 O1 2.361(6) .
Tb4 N2A 2.418(8) .
Tb4 N5 2.508(7) .
Tb4 N6 2.568(8) .
Tb4 Cl2 2.645(3) .
Tb4 N1A 2.769(8) .
C6 N2 1.353(10) .
C6 C7 1.374(12) .
C6 C5 1.474(12) .
C11 N6 1.356(12) .
C11 C12 1.390(13) .
C11 C10 1.409(14) .
C2S N1S 1.484(13) .
C2S C1S 1.517(15) .
C2S H2SA 0.9700 .
C2S H2SB 0.9700 .
O1W Tb3 2.419(5) 2
O1 C9 1.263(9) .
N3 C8 1.349(11) .
N3 N2 1.362(10) .
N2A C6A 1.350(11) .
N2A N3A 1.354(10) .
N5 C10 1.305(12) .
N5 N4 1.375(11) .
N6 C15 1.330(13) .
O1A C9A 1.280(9) .
C7A C6A 1.357(13) .
C7A C8A 1.394(12) .
C7A H7AA 0.9300 .
O2S C4S 1.407(11) .
O1S C1S 1.371(12) .
C2SA N1SA 1.439(12) .
C2SA C1SA 1.532(14) .
C2SA H2SC 0.9700 .
C2SA H2SD 0.9700 .
N4A C9A 1.297(11) .
N4A N5A 1.410(10) .
C11A C12A 1.355(14) .
C11A N6A 1.386(12) .
C11A C10A 1.395(14) .
N3A C8A 1.346(10) .
C1A C2A 1.363(16) .
C1A N1A 1.364(12) .
C1A H1AA 0.9300 .
C5 N1 1.348(11) .
C5 C4 1.385(12) .
C10A N5A 1.269(11) .
C10A H10A 0.9300 .
N4 C9 1.327(11) .
N1S C3S 1.450(13) .
N1S H1SE 0.9100 .
N1 C1 1.301(12) .
C7 C8 1.394(11) .
C7 H7A 0.9300 .
C1S H1SA 0.9700 .
C1S H1SB 0.9700 .
C8A C9A 1.489(12) .
C3SA N1SA 1.501(12) .
C3SA C4SA 1.520(13) .
C3SA H3SA 0.9700 .
C3SA H3SB 0.9700 .
C6A C5A 1.467(13) .
C15 C14 1.387(16) .
C15 H15A 0.9300 .
C10 H10B 0.9300 .
C4S C3S 1.530(15) .
C4S H4SA 0.9700 .
C4S H4SB 0.9700 .
N1SA H1SI 0.9100 .
C9 C8 1.486(12) .
N6A C15A 1.313(13) .
C12 C13 1.358(16) .
C12 H12A 0.9300 .
C5A N1A 1.331(13) .
C5A C4A 1.385(13) .
C13 C14 1.318(17) .
C13 H13A 0.9300 .
C15A C14A 1.378(17) .
C15A H15B 0.9300 .
C4A C3A 1.339(17) .
C4A H4AB 0.9300 .
C2A C3A 1.362(18) .
C2A H2AA 0.9300 .
C3A H3AA 0.9300 .
C14A C13A 1.35(2) .
C14A H14A 0.9300 .
C12A C13A 1.393(18) .
C12A H12B 0.9300 .
C13A H13B 0.9300 .
C3S H3SC 0.9700 .
C3S H3SD 0.9700 .
C1 C2 1.408(14) .
C1 H1A 0.9300 .
C14 H14B 0.9300 .
C2 C3 1.326(16) .
C2 H2A 0.9300 .
C3 C4 1.362(15) .
C3 H3A 0.9300 .
C4 H4B 0.9300 .
C4SA O2SA 1.421(10) .
C4SA H4SC 0.9700 .
C4SA H4SD 0.9700 .
C1SA O1SA 1.407(10) .
C1SA H1SC 0.9700 .
C1SA H1SD 0.9700 .
O1SA Tb1 2.251(5) 2
O2SA Tb2 2.288(6) 2
